data_7211781
loop_
_publ_author_name
'Aaker\"oy, Christer B.'
'Hurley, Evan P.'
'Desper, John'
'Natali, Manuel'
'Douglawi, Antoin'
'Giordani, Silvia'

_publ_section_title
;
 The balance between closed and open forms of spiropyrans in the solid
 state
;
_journal_issue 4
_journal_name_full CrystEngComm
_journal_page_first 1027
_journal_paper_doi 10.1039/b914566d
_journal_volume 12
_journal_year 2010
_chemical_formula_moiety 'C25 H28 N2 O6'
_chemical_formula_sum 'C25 H28 N2 O6'
_chemical_formula_weight 452.49
_chemical_name_systematic
;
EH-01-65-10 (ethylpropion-3-yl) methoxy nitro- spiropyran
;
_space_group_IT_number 9
_symmetry_cell_setting monoclinic
_symmetry_space_group_name_Hall 'C -2yc'
_symmetry_space_group_name_H-M 'C 1 c 1'
_atom_sites_solution_hydrogens geom
_atom_sites_solution_primary direct
_atom_sites_solution_secondary difmap
_audit_creation_method SHELXL-97
_cell_angle_alpha 90.00
_cell_angle_beta 103.863(3)
_cell_angle_gamma 90.00
_cell_formula_units_Z 4
_cell_length_a 15.1881(13)
_cell_length_b 12.6063(10)
_cell_length_c 12.1356(10)
_cell_measurement_reflns_used 4488
_cell_measurement_temperature 120(2)
_cell_measurement_theta_max 31.30
_cell_measurement_theta_min 2.52
_cell_volume 2255.9(3)
_computing_cell_refinement 'Bruker SMART'
_computing_data_collection 'Bruker SMART'
_computing_data_reduction 'Bruker SAINT'
_computing_molecular_graphics 'Bruker SHELXTL'
_computing_publication_material 'Bruker SHELXTL'
_computing_structure_refinement 'SHELXL-97 (Sheldrick, 1997)'
_computing_structure_solution 'SHELXS-97 (Sheldrick, 1990)'
_diffrn_ambient_temperature 120(2)
_diffrn_measured_fraction_theta_full 1.000
_diffrn_measured_fraction_theta_max 1.000
_diffrn_measurement_device_type 'CCD area detector'
_diffrn_measurement_method 'phi and omega scans'
_diffrn_radiation_monochromator graphite
_diffrn_radiation_source 'fine-focus sealed tube'
_diffrn_radiation_type MoK\a
_diffrn_radiation_wavelength 0.71073
_diffrn_reflns_av_R_equivalents 0.0283
_diffrn_reflns_av_sigmaI/netI 0.0324
_diffrn_reflns_limit_h_max 14
_diffrn_reflns_limit_h_min -22
_diffrn_reflns_limit_k_max 15
_diffrn_reflns_limit_k_min -18
_diffrn_reflns_limit_l_max 17
_diffrn_reflns_limit_l_min -17
_diffrn_reflns_number 11726
_diffrn_reflns_theta_full 31.50
_diffrn_reflns_theta_max 31.50
_diffrn_reflns_theta_min 2.13
_exptl_absorpt_coefficient_mu 0.096
_exptl_absorpt_correction_type none
_exptl_crystal_colour colourless
_exptl_crystal_density_diffrn 1.332
_exptl_crystal_density_method 'not measured'
_exptl_crystal_description prism
_exptl_crystal_F_000 960
_exptl_crystal_size_max 0.20
_exptl_crystal_size_mid 0.10
_exptl_crystal_size_min 0.10
_refine_diff_density_max 0.354
_refine_diff_density_min -0.206
_refine_diff_density_rms 0.051
_refine_ls_extinction_method none
_refine_ls_goodness_of_fit_ref 1.017
_refine_ls_hydrogen_treatment constr
_refine_ls_matrix_type full
_refine_ls_number_parameters 302
_refine_ls_number_reflns 3756
_refine_ls_number_restraints 2
_refine_ls_restrained_S_all 1.016
_refine_ls_R_factor_all 0.0474
_refine_ls_R_factor_gt 0.0406
_refine_ls_shift/su_max 0.000
_refine_ls_shift/su_mean 0.000
_refine_ls_structure_factor_coef Fsqd
_refine_ls_weighting_details 'calc w=1/[\s^2^(Fo^2^)+(0.0750P)^2^+0.0000P] where P=(Fo^2^+2Fc^2^)/3'
_refine_ls_weighting_scheme calc
_refine_ls_wR_factor_gt 0.1022
_refine_ls_wR_factor_ref 0.1082
_reflns_number_gt 3361
_reflns_number_total 3756
_reflns_threshold_expression >2sigma(I)
_cod_data_source_file b914566d.txt
_cod_data_source_block 3
_cod_depositor_comments
;
The following automatic conversions were performed:

'_symmetry_cell_setting' value 'Monoclinic' changed to 'monoclinic'
according to /home/saulius/struct/CIF-dictionaries/cif_core.dic
dictionary named 'cif_core.dic' version 2.4.2 from 2011-04-26.

Automatic conversion script
Id: cif_fix_values 1891 2012-01-12 08:04:46Z andrius 
;
_cod_original_sg_symbol_H-M Cc
_cod_database_code 7211781

loop_
_symmetry_equiv_pos_as_xyz
'x, y, z'
'x, -y, z+1/2'
'x+1/2, y+1/2, z'
'x+1/2, -y+1/2, z+1/2'

loop_
_atom_site_label
_atom_site_type_symbol
_atom_site_fract_x
_atom_site_fract_y
_atom_site_fract_z
_atom_site_U_iso_or_equiv
_atom_site_adp_type
_atom_site_occupancy
_atom_site_symmetry_multiplicity
_atom_site_calc_flag
_atom_site_refinement_flags
N11 N 0.74189(10) 0.62159(12) 0.92194(12) 0.0200(3) Uani 1 1 d .
C12 C 0.65874(11) 0.63521(14) 0.83462(13) 0.0174(3) Uani 1 1 d .
C13 C 0.63105(11) 0.75301(14) 0.84965(14) 0.0187(3) Uani 1 1 d .
C14 C 0.67462(12) 0.76950(14) 0.97478(14) 0.0192(3) Uani 1 1 d .
C15 C 0.66144(14) 0.84903(16) 1.04805(16) 0.0260(4) Uani 1 1 d .
H15 H 0.6172 0.9026 1.0231 0.031 Uiso 1 1 calc R
C16 C 0.71467(16) 0.84883(19) 1.15982(17) 0.0319(4) Uani 1 1 d .
H16 H 0.7064 0.9027 1.2112 0.038 Uiso 1 1 calc R
C17 C 0.77899(15) 0.7707(2) 1.19560(17) 0.0329(5) Uani 1 1 d .
H17 H 0.8145 0.7721 1.2715 0.040 Uiso 1 1 calc R
C18 C 0.79323(13) 0.68931(18) 1.12264(16) 0.0264(4) Uani 1 1 d .
H18 H 0.8374 0.6357 1.1477 0.032 Uiso 1 1 calc R
C19 C 0.73975(12) 0.69057(15) 1.01189(14) 0.0198(3) Uani 1 1 d .
C20 C 0.52841(13) 0.77032(17) 0.81515(16) 0.0263(4) Uani 1 1 d .
H20A H 0.5152 0.8461 0.8191 0.039 Uiso 1 1 calc R
H20B H 0.4997 0.7310 0.8668 0.039 Uiso 1 1 calc R
H20C H 0.5046 0.7449 0.7374 0.039 Uiso 1 1 calc R
C21 C 0.67576(14) 0.82892(15) 0.77932(15) 0.0232(3) Uani 1 1 d .
H21A H 0.6651 0.9025 0.7988 0.035 Uiso 1 1 calc R
H21B H 0.6494 0.8172 0.6983 0.035 Uiso 1 1 calc R
H21C H 0.7411 0.8153 0.7962 0.035 Uiso 1 1 calc R
C22 C 0.78615(13) 0.51755(15) 0.93692(16) 0.0235(3) Uani 1 1 d .
H22A H 0.7435 0.4635 0.8955 0.028 Uiso 1 1 calc R
H22B H 0.8011 0.4986 1.0185 0.028 Uiso 1 1 calc R
C23 C 0.87307(13) 0.51577(16) 0.89372(16) 0.0240(3) Uani 1 1 d .
H23A H 0.8950 0.4418 0.8937 0.029 Uiso 1 1 calc R
H23B H 0.8596 0.5422 0.8146 0.029 Uiso 1 1 calc R
C24 C 0.94680(14) 0.58390(16) 0.96735(17) 0.0262(4) Uani 1 1 d .
H24A H 0.9199 0.6527 0.9814 0.031 Uiso 1 1 calc R
H24B H 0.9688 0.5484 1.0416 0.031 Uiso 1 1 calc R
C25 C 1.02704(13) 0.60508(17) 0.91675(16) 0.0254(4) Uani 1 1 d .
O25 O 1.04016(10) 0.56509(13) 0.83241(13) 0.0325(3) Uani 1 1 d .
O26 O 1.08277(10) 0.67742(12) 0.98030(12) 0.0291(3) Uani 1 1 d .
C26 C 1.16252(15) 0.70785(19) 0.94134(18) 0.0316(4) Uani 1 1 d .
H26A H 1.1833 0.7788 0.9719 0.038 Uiso 1 1 calc R
H26B H 1.1465 0.7125 0.8575 0.038 Uiso 1 1 calc R
C27 C 1.23842(15) 0.6284(2) 0.97914(19) 0.0358(5) Uani 1 1 d .
H27A H 1.2922 0.6526 0.9550 0.054 Uiso 1 1 calc R
H27B H 1.2193 0.5592 0.9449 0.054 Uiso 1 1 calc R
H27C H 1.2530 0.6221 1.0620 0.054 Uiso 1 1 calc R
C28 C 0.67127(12) 0.60497(15) 0.71987(14) 0.0198(3) Uani 1 1 d .
H28 H 0.7087 0.6485 0.6863 0.024 Uiso 1 1 calc R
C29 C 0.63268(12) 0.52035(14) 0.66272(14) 0.0195(3) Uani 1 1 d .
H29 H 0.6458 0.5031 0.5922 0.023 Uiso 1 1 calc R
C31 C 0.55015(11) 0.48465(14) 0.80794(13) 0.0173(3) Uani 1 1 d .
O31 O 0.58822(9) 0.56992(11) 0.86821(10) 0.0221(3) Uani 1 1 d .
C32 C 0.48575(11) 0.42832(15) 0.85210(14) 0.0189(3) Uani 1 1 d .
O32 O 0.46931(9) 0.46828(11) 0.94930(11) 0.0242(3) Uani 1 1 d .
C33 C 0.44415(12) 0.33994(14) 0.79440(14) 0.0195(3) Uani 1 1 d .
H33 H 0.4009 0.3005 0.8225 0.023 Uiso 1 1 calc R
C34 C 0.46709(12) 0.31007(15) 0.69389(15) 0.0201(3) Uani 1 1 d .
N34 N 0.42070(12) 0.21900(13) 0.63192(14) 0.0258(3) Uani 1 1 d .
O33 O 0.35900(10) 0.17689(12) 0.66568(13) 0.0302(3) Uani 1 1 d .
O34 O 0.44423(15) 0.18877(17) 0.54760(17) 0.0502(5) Uani 1 1 d .
C35 C 0.52912(12) 0.36428(14) 0.64901(14) 0.0199(3) Uani 1 1 d .
H35 H 0.5433 0.3413 0.5807 0.024 Uiso 1 1 calc R
C36 C 0.57068(11) 0.45394(14) 0.70659(14) 0.0182(3) Uani 1 1 d .
C37 C 0.41229(15) 0.40743(19) 1.00356(17) 0.0302(4) Uani 1 1 d .
H37A H 0.4068 0.4436 1.0731 0.045 Uiso 1 1 calc R
H37B H 0.4389 0.3370 1.0226 0.045 Uiso 1 1 calc R
H37C H 0.3521 0.4000 0.9521 0.045 Uiso 1 1 calc R

loop_
_atom_site_aniso_label
_atom_site_aniso_U_11
_atom_site_aniso_U_22
_atom_site_aniso_U_33
_atom_site_aniso_U_23
_atom_site_aniso_U_13
_atom_site_aniso_U_12
N11 0.0184(6) 0.0216(7) 0.0203(6) 0.0013(5) 0.0053(5) 0.0009(5)
C12 0.0163(7) 0.0194(7) 0.0182(7) -0.0010(5) 0.0073(6) -0.0041(6)
C13 0.0167(7) 0.0214(8) 0.0186(7) -0.0003(6) 0.0056(6) -0.0006(6)
C14 0.0197(7) 0.0205(8) 0.0182(7) -0.0006(6) 0.0066(6) -0.0045(6)
C15 0.0307(9) 0.0254(9) 0.0246(8) -0.0024(7) 0.0118(7) -0.0015(7)
C16 0.0370(11) 0.0386(11) 0.0221(8) -0.0086(7) 0.0107(8) -0.0059(9)
C17 0.0307(10) 0.0497(14) 0.0180(8) -0.0036(8) 0.0052(7) -0.0047(9)
C18 0.0218(8) 0.0363(10) 0.0208(7) 0.0018(7) 0.0045(6) 0.0004(7)
C19 0.0181(7) 0.0241(8) 0.0180(7) 0.0005(6) 0.0059(6) -0.0035(6)
C20 0.0192(8) 0.0321(10) 0.0276(9) 0.0001(7) 0.0059(7) 0.0033(7)
C21 0.0278(9) 0.0223(8) 0.0204(7) 0.0026(6) 0.0077(6) -0.0010(7)
C22 0.0227(8) 0.0220(9) 0.0273(8) 0.0059(6) 0.0088(7) 0.0035(7)
C23 0.0236(8) 0.0224(9) 0.0279(8) 0.0034(6) 0.0100(7) 0.0036(7)
C24 0.0235(8) 0.0300(10) 0.0268(8) 0.0010(7) 0.0094(7) 0.0015(7)
C25 0.0217(8) 0.0285(9) 0.0264(8) 0.0037(7) 0.0067(7) 0.0044(7)
O25 0.0283(7) 0.0381(8) 0.0345(7) -0.0053(6) 0.0141(6) -0.0011(6)
O26 0.0261(7) 0.0364(8) 0.0270(7) -0.0014(6) 0.0104(6) -0.0030(6)
C26 0.0295(10) 0.0368(11) 0.0304(9) 0.0015(8) 0.0108(8) -0.0087(8)
C27 0.0256(9) 0.0515(14) 0.0306(10) -0.0007(9) 0.0076(8) -0.0040(9)
C28 0.0185(7) 0.0240(8) 0.0195(7) 0.0002(6) 0.0100(6) -0.0022(6)
C29 0.0197(7) 0.0231(8) 0.0181(7) -0.0001(6) 0.0091(6) -0.0009(6)
C31 0.0166(7) 0.0187(7) 0.0168(7) -0.0001(5) 0.0046(5) -0.0017(6)
O31 0.0235(6) 0.0257(7) 0.0207(5) -0.0047(5) 0.0124(5) -0.0098(5)
C32 0.0174(7) 0.0231(8) 0.0173(7) 0.0003(6) 0.0062(6) -0.0023(6)
O32 0.0273(7) 0.0276(7) 0.0214(6) -0.0057(5) 0.0134(5) -0.0109(5)
C33 0.0177(7) 0.0215(8) 0.0206(7) 0.0000(6) 0.0070(6) -0.0034(6)
C34 0.0193(7) 0.0199(8) 0.0219(7) -0.0039(6) 0.0062(6) -0.0048(6)
N34 0.0276(8) 0.0256(8) 0.0260(7) -0.0076(6) 0.0101(6) -0.0095(6)
O33 0.0289(7) 0.0312(8) 0.0332(7) -0.0047(6) 0.0129(6) -0.0137(6)
O34 0.0603(11) 0.0549(11) 0.0475(10) -0.0323(9) 0.0366(9) -0.0351(10)
C35 0.0204(7) 0.0214(8) 0.0196(7) -0.0025(6) 0.0081(6) -0.0030(6)
C36 0.0171(7) 0.0208(8) 0.0182(7) -0.0002(6) 0.0072(6) -0.0015(6)
C37 0.0324(10) 0.0389(11) 0.0251(8) -0.0079(8) 0.0183(8) -0.0161(8)

loop_
_atom_type_symbol
_atom_type_description
_atom_type_scat_dispersion_real
_atom_type_scat_dispersion_imag
_atom_type_scat_source
C C 0.0033 0.0016 'International Tables Vol C Tables 4.2.6.8 and 6.1.1.4'
H H 0.0000 0.0000 'International Tables Vol C Tables 4.2.6.8 and 6.1.1.4'
N N 0.0061 0.0033 'International Tables Vol C Tables 4.2.6.8 and 6.1.1.4'
O O 0.0106 0.0060 'International Tables Vol C Tables 4.2.6.8 and 6.1.1.4'

loop_
_geom_angle_atom_site_label_1
_geom_angle_atom_site_label_2
_geom_angle_atom_site_label_3
_geom_angle
C19 N11 C12 108.47(14)
C19 N11 C22 123.65(15)
C12 N11 C22 119.32(15)
N11 C12 O31 107.04(13)
N11 C12 C28 111.49(14)
O31 C12 C28 112.02(13)
N11 C12 C13 103.78(13)
O31 C12 C13 105.21(13)
C28 C12 C13 116.53(14)
C14 C13 C20 115.19(14)
C14 C13 C21 108.91(14)
C20 C13 C21 108.34(15)
C14 C13 C12 100.45(13)
C20 C13 C12 112.82(15)
C21 C13 C12 110.94(14)
C15 C14 C19 120.50(17)
C15 C14 C13 130.18(17)
C19 C14 C13 109.25(15)
C14 C15 C16 118.73(19)
C14 C15 H15 120.6
C16 C15 H15 120.6
C17 C16 C15 120.36(19)
C17 C16 H16 119.8
C15 C16 H16 119.8
C16 C17 C18 121.75(18)
C16 C17 H17 119.1
C18 C17 H17 119.1
C19 C18 C17 117.20(19)
C19 C18 H18 121.4
C17 C18 H18 121.4
C18 C19 C14 121.47(17)
C18 C19 N11 128.82(17)
C14 C19 N11 109.69(14)
C13 C20 H20A 109.5
C13 C20 H20B 109.5
H20A C20 H20B 109.5
C13 C20 H20C 109.5
H20A C20 H20C 109.5
H20B C20 H20C 109.5
C13 C21 H21A 109.5
C13 C21 H21B 109.5
H21A C21 H21B 109.5
C13 C21 H21C 109.5
H21A C21 H21C 109.5
H21B C21 H21C 109.5
N11 C22 C23 112.20(15)
N11 C22 H22A 109.2
C23 C22 H22A 109.2
N11 C22 H22B 109.2
C23 C22 H22B 109.2
H22A C22 H22B 107.9
C24 C23 C22 111.36(16)
C24 C23 H23A 109.4
C22 C23 H23A 109.4
C24 C23 H23B 109.4
C22 C23 H23B 109.4
H23A C23 H23B 108.0
C25 C24 C23 114.35(16)
C25 C24 H24A 108.7
C23 C24 H24A 108.7
C25 C24 H24B 108.7
C23 C24 H24B 108.7
H24A C24 H24B 107.6
O25 C25 O26 124.09(18)
O25 C25 C24 125.90(19)
O26 C25 C24 110.01(16)
C25 O26 C26 116.67(15)
O26 C26 C27 111.14(18)
O26 C26 H26A 109.4
C27 C26 H26A 109.4
O26 C26 H26B 109.4
C27 C26 H26B 109.4
H26A C26 H26B 108.0
C26 C27 H27A 109.5
C26 C27 H27B 109.5
H27A C27 H27B 109.5
C26 C27 H27C 109.5
H27A C27 H27C 109.5
H27B C27 H27C 109.5
C29 C28 C12 123.39(15)
C29 C28 H28 118.3
C12 C28 H28 118.3
C28 C29 C36 120.97(15)
C28 C29 H29 119.5
C36 C29 H29 119.5
O31 C31 C36 122.81(15)
O31 C31 C32 116.10(14)
C36 C31 C32 121.07(15)
C31 O31 C12 122.46(12)
O32 C32 C33 125.46(15)
O32 C32 C31 115.48(15)
C33 C32 C31 119.05(15)
C32 O32 C37 117.27(14)
C32 C33 C34 118.60(15)
C32 C33 H33 120.7
C34 C33 H33 120.7
C35 C34 C33 123.26(16)
C35 C34 N34 118.59(15)
C33 C34 N34 118.12(15)
O34 N34 O33 122.90(17)
O34 N34 C34 118.35(16)
O33 N34 C34 118.74(15)
C34 C35 C36 118.25(15)
C34 C35 H35 120.9
C36 C35 H35 120.9
C31 C36 C35 119.74(15)
C31 C36 C29 117.70(15)
C35 C36 C29 122.51(15)
O32 C37 H37A 109.5
O32 C37 H37B 109.5
H37A C37 H37B 109.5
O32 C37 H37C 109.5
H37A C37 H37C 109.5
H37B C37 H37C 109.5

loop_
_geom_bond_atom_site_label_1
_geom_bond_atom_site_label_2
_geom_bond_distance
N11 C19 1.402(2)
N11 C12 1.451(2)
N11 C22 1.465(2)
C12 O31 1.4833(19)
C12 C28 1.499(2)
C12 C13 1.566(3)
C13 C14 1.518(2)
C13 C20 1.530(3)
C13 C21 1.544(2)
C14 C15 1.386(3)
C14 C19 1.399(3)
C15 C16 1.403(3)
C15 H15 0.9500
C16 C17 1.382(4)
C16 H16 0.9500
C17 C18 1.406(3)
C17 H17 0.9500
C18 C19 1.394(3)
C18 H18 0.9500
C20 H20A 0.9800
C20 H20B 0.9800
C20 H20C 0.9800
C21 H21A 0.9800
C21 H21B 0.9800
C21 H21C 0.9800
C22 C23 1.533(3)
C22 H22A 0.9900
C22 H22B 0.9900
C23 C24 1.520(3)
C23 H23A 0.9900
C23 H23B 0.9900
C24 C25 1.514(3)
C24 H24A 0.9900
C24 H24B 0.9900
C25 O25 1.200(2)
C25 O26 1.353(3)
O26 C26 1.453(2)
C26 C27 1.513(3)
C26 H26A 0.9900
C26 H26B 0.9900
C27 H27A 0.9800
C27 H27B 0.9800
C27 H27C 0.9800
C28 C29 1.330(3)
C28 H28 0.9500
C29 C36 1.453(2)
C29 H29 0.9500
C31 O31 1.350(2)
C31 C36 1.394(2)
C31 C32 1.414(2)
C32 O32 1.360(2)
C32 C33 1.385(2)
O32 C37 1.430(2)
C33 C34 1.398(2)
C33 H33 0.9500
C34 C35 1.377(2)
C34 N34 1.458(2)
N34 O34 1.223(2)
N34 O33 1.230(2)
C35 C36 1.397(2)
C35 H35 0.9500
C37 H37A 0.9800
C37 H37B 0.9800
C37 H37C 0.9800

loop_
_geom_torsion_atom_site_label_1
_geom_torsion_atom_site_label_2
_geom_torsion_atom_site_label_3
_geom_torsion_atom_site_label_4
_geom_torsion
C19 N11 C12 O31 -82.67(16)
C22 N11 C12 O31 66.37(18)
C19 N11 C12 C28 154.50(14)
C22 N11 C12 C28 -56.46(19)
C19 N11 C12 C13 28.29(17)
C22 N11 C12 C13 177.33(14)
N11 C12 C13 C14 -26.90(15)
O31 C12 C13 C14 85.40(14)
C28 C12 C13 C14 -149.85(14)
N11 C12 C13 C20 -150.07(14)
O31 C12 C13 C20 -37.77(17)
C28 C12 C13 C20 86.98(17)
N11 C12 C13 C21 88.16(16)
O31 C12 C13 C21 -159.55(13)
C28 C12 C13 C21 -34.8(2)
C20 C13 C14 C15 -44.1(3)
C21 C13 C14 C15 77.8(2)
C12 C13 C14 C15 -165.61(18)
C20 C13 C14 C19 138.99(16)
C21 C13 C14 C19 -99.10(17)
C12 C13 C14 C19 17.48(17)
C19 C14 C15 C16 0.1(3)
C13 C14 C15 C16 -176.55(18)
C14 C15 C16 C17 0.1(3)
C15 C16 C17 C18 -0.2(3)
C16 C17 C18 C19 0.2(3)
C17 C18 C19 C14 0.0(3)
C17 C18 C19 N11 177.86(19)
C15 C14 C19 C18 -0.1(3)
C13 C14 C19 C18 177.13(16)
C15 C14 C19 N11 -178.35(16)
C13 C14 C19 N11 -1.09(19)
C12 N11 C19 C18 164.14(18)
C22 N11 C19 C18 16.7(3)
C12 N11 C19 C14 -17.81(19)
C22 N11 C19 C14 -165.21(16)
C19 N11 C22 C23 -108.80(19)
C12 N11 C22 C23 107.08(18)
N11 C22 C23 C24 68.3(2)
C22 C23 C24 C25 -167.65(16)
C23 C24 C25 O25 -7.8(3)
C23 C24 C25 O26 171.73(17)
O25 C25 O26 C26 0.6(3)
C24 C25 O26 C26 -178.87(17)
C25 O26 C26 C27 -82.6(2)
N11 C12 C28 C29 111.30(19)
O31 C12 C28 C29 -8.6(2)
C13 C12 C28 C29 -129.85(19)
C12 C28 C29 C36 3.5(3)
C36 C31 O31 C12 -3.1(2)
C32 C31 O31 C12 178.22(15)
N11 C12 O31 C31 -114.07(16)
C28 C12 O31 C31 8.4(2)
C13 C12 O31 C31 135.96(15)
O31 C31 C32 O32 0.9(2)
C36 C31 C32 O32 -177.75(16)
O31 C31 C32 C33 -179.96(16)
C36 C31 C32 C33 1.4(3)
C33 C32 O32 C37 7.6(3)
C31 C32 O32 C37 -173.33(17)
O32 C32 C33 C34 178.64(17)
C31 C32 C33 C34 -0.4(3)
C32 C33 C34 C35 -0.1(3)
C32 C33 C34 N34 -178.02(17)
C35 C34 N34 O34 6.1(3)
C33 C34 N34 O34 -175.8(2)
C35 C34 N34 O33 -172.90(18)
C33 C34 N34 O33 5.1(3)
C33 C34 C35 C36 -0.4(3)
N34 C34 C35 C36 177.54(17)
O31 C31 C36 C35 179.56(16)
C32 C31 C36 C35 -1.9(3)
O31 C31 C36 C29 -2.9(3)
C32 C31 C36 C29 175.67(16)
C34 C35 C36 C31 1.4(3)
C34 C35 C36 C29 -176.07(17)
C28 C29 C36 C31 2.7(3)
C28 C29 C36 C35 -179.81(18)
